data_2020746
loop_
_publ_author_name
'Lu, Norman'
'Wei, Rong-Jyun'
'Lin, Kwan-Yu'
'Alagesan, Mani'
'Wen, Yuh-Sheng'
'Liu, Ling-Kang'

_publ_section_title
;
 Weak hydrogen bonding and fluorous interactions in the chloride and
 bromide salts of 4-[(2,2,3,3-tetrafluoropropoxy)methyl]pyridinium
;
_journal_issue 4
_journal_name_full 'Acta Crystallographica Section C'
_journal_page_first
;
;
_journal_paper_doi 10.1107/S2053229617004016
_journal_volume 73
_journal_year 2017
_chemical_formula_iupac 'C9 H10 F4 N O +, Br -'
_chemical_formula_moiety 'C9 H10 F4 N O +, Br -'
_chemical_formula_sum 'C9 H10 Br F4 N O'
_chemical_formula_weight 304.09
_chemical_name_systematic
;
4-[(2,2,3,3-Tetrafluoropropoxy)methyl]pyridinium bromide
;
_space_group_crystal_system monoclinic
_space_group_IT_number 14
_space_group_name_Hall '-P 2ybc'
_space_group_name_H-M_alt 'P 1 21/c 1'
_symmetry_space_group_name_Hall '-P 2ybc'
_symmetry_space_group_name_H-M 'P 1 21/c 1'
_atom_sites_solution_hydrogens difmap
_audit_creation_method SHELXL-2013
_cell_angle_alpha 90
_cell_angle_beta 92.646(3)
_cell_angle_gamma 90
_cell_formula_units_Z 4
_cell_length_a 4.7977(3)
_cell_length_b 8.3123(6)
_cell_length_c 27.739(2)
_cell_measurement_reflns_used 6743
_cell_measurement_temperature 100.0(2)
_cell_measurement_theta_max 27.09
_cell_measurement_theta_min 2.86
_cell_volume 1105.05(13)
_computing_cell_refinement
;
SAINT (Bruker, 2015)
;
_computing_data_collection
;
APEX2 (Bruker, 2015)
;
_computing_data_reduction
;
SAINT (Bruker, 2015)
;
_computing_molecular_graphics
;
shelXle (H\"ubschle <i>et al.</i>,  2011) and
;
_computing_publication_material
;
WinGX (Farrugia, 2012)
;
_computing_structure_refinement
;
SHELXL2013 (Sheldrick, 2015b)
;
_computing_structure_solution
;
SHELXT (Sheldrick, 2015a)
;
_diffrn_ambient_temperature 100.0(2)
_diffrn_measured_fraction_theta_full 0.999
_diffrn_measured_fraction_theta_max 1.000
_diffrn_measurement_device_type 'Bruker APEXII CCD'
_diffrn_measurement_method '\f and \w scans'
_diffrn_radiation_type MoK\a
_diffrn_radiation_wavelength 0.71073
_diffrn_reflns_av_R_equivalents 0.0408
_diffrn_reflns_limit_h_max 6
_diffrn_reflns_limit_h_min -6
_diffrn_reflns_limit_k_max 10
_diffrn_reflns_limit_k_min -10
_diffrn_reflns_limit_l_max 35
_diffrn_reflns_limit_l_min -33
_diffrn_reflns_number 21424
_diffrn_reflns_theta_full 25.000
_diffrn_reflns_theta_max 27.108
_diffrn_reflns_theta_min 2.558
_exptl_absorpt_coefficient_mu 3.753
_exptl_absorpt_correction_T_max 0.9705
_exptl_absorpt_correction_T_min 0.7351
_exptl_absorpt_correction_type multi-scan
_exptl_absorpt_process_details
;
(SADABS; Bruker, 1996)
;
_exptl_crystal_colour colourless
_exptl_crystal_density_diffrn 1.828
_exptl_crystal_density_method 'not measured'
_exptl_crystal_description niddle
_exptl_crystal_F_000 600
_exptl_crystal_size_max 0.360
_exptl_crystal_size_mid 0.080
_exptl_crystal_size_min 0.060
_refine_diff_density_max 0.386
_refine_diff_density_min -0.305
_refine_ls_extinction_method none
_refine_ls_goodness_of_fit_ref 1.034
_refine_ls_hydrogen_treatment refall
_refine_ls_matrix_type full
_refine_ls_number_parameters 185
_refine_ls_number_reflns 2446
_refine_ls_number_restraints 0
_refine_ls_restrained_S_all 1.034
_refine_ls_R_factor_all 0.0269
_refine_ls_R_factor_gt 0.0209
_refine_ls_shift/su_max 0.003
_refine_ls_shift/su_mean 0.000
_refine_ls_structure_factor_coef Fsqd
_refine_ls_weighting_details 'w=1/[\s^2^(Fo^2^)+(0.0179P)^2^+0.7397P] where P=(Fo^2^+2Fc^2^)/3'
_refine_ls_weighting_scheme calc
_refine_ls_wR_factor_gt 0.0449
_refine_ls_wR_factor_ref 0.0469
_reflns_number_gt 2166
_reflns_number_total 2446
_reflns_threshold_expression 'I > 2\s(I)'
_cod_data_source_file ku3194sup1.cif
_cod_data_source_block i16318
_cod_original_cell_volume 1105.04(13)
_cod_database_code 2020746
_shelx_space_group_comment
;
The symmetry employed for this shelxl refinement is uniquely defined
by the following loop, which should always be used as a source of
symmetry information in preference to the above space-group names.
They are only intended as comments.
;
_shelxl_version_number .2013

loop_
_space_group_symop_operation_xyz
'x, y, z'
'-x, y+1/2, -z+1/2'
'-x, -y, -z'
'x, -y-1/2, z-1/2'

loop_
_atom_site_type_symbol
_atom_site_label
_atom_site_fract_x
_atom_site_fract_y
_atom_site_fract_z
_atom_site_U_iso_or_equiv
_atom_site_adp_type
_atom_site_calc_flag
_atom_site_occupancy
C C1 0.4699(4) 0.1025(2) 0.43760(7) 0.0173(4) Uani d 1
C C2 0.2618(4) 0.1251(2) 0.40283(6) 0.0145(4) Uani d 1
C C3 0.1886(3) 0.2801(2) 0.38822(6) 0.0116(3) Uani d 1
C C4 0.3268(4) 0.4105(2) 0.41008(6) 0.0136(4) Uani d 1
C C5 0.5350(4) 0.3818(2) 0.44457(6) 0.0155(4) Uani d 1
C C6 -0.0345(4) 0.3020(2) 0.34910(6) 0.0127(3) Uani d 1
C C7 -0.2648(4) 0.4990(2) 0.30097(6) 0.0146(4) Uani d 1
C C8 -0.2301(3) 0.6737(2) 0.28885(6) 0.0141(4) Uani d 1
C C9 -0.2679(4) 0.7886(2) 0.33060(7) 0.0202(4) Uani d 1
N N1 0.6027(3) 0.23085(18) 0.45707(5) 0.0155(3) Uani d 1
O O1 -0.0669(3) 0.46736(14) 0.33916(5) 0.0184(3) Uani d 1
F F1 -0.4116(2) 0.71197(13) 0.25147(4) 0.0191(2) Uani d 1
F F2 0.0300(2) 0.69929(14) 0.27276(4) 0.0251(3) Uani d 1
F F3 -0.5340(3) 0.77647(15) 0.34442(4) 0.0315(3) Uani d 1
F F4 -0.2321(3) 0.94153(14) 0.31507(5) 0.0407(3) Uani d 1
Br Br1 1.06227(4) 0.23738(2) 0.54243(2) 0.01457(6) Uani d 1
H H1 0.529(4) 0.001(2) 0.4487(7) 0.015(5) Uiso d 1
H H1A 0.732(5) 0.217(3) 0.4777(8) 0.025(6) Uiso d 1
H H2 0.174(4) 0.035(2) 0.3897(7) 0.014(5) Uiso d 1
H H4 0.280(4) 0.517(2) 0.4020(6) 0.011(5) Uiso d 1
H H5 0.640(4) 0.463(2) 0.4591(7) 0.012(5) Uiso d 1
H H6A 0.019(4) 0.245(2) 0.3201(8) 0.017(5) Uiso d 1
H H6B -0.209(4) 0.256(2) 0.3581(7) 0.015(5) Uiso d 1
H H7A -0.457(4) 0.479(2) 0.3110(7) 0.011(5) Uiso d 1
H H7B -0.232(4) 0.437(2) 0.2725(7) 0.014(5) Uiso d 1
H H9 -0.145(4) 0.767(2) 0.3576(8) 0.016(5) Uiso d 1

loop_
_atom_site_aniso_label
_atom_site_aniso_U_11
_atom_site_aniso_U_22
_atom_site_aniso_U_33
_atom_site_aniso_U_12
_atom_site_aniso_U_13
_atom_site_aniso_U_23
C1 0.0204(10) 0.0138(9) 0.0179(9) 0.0032(7) 0.0034(8) 0.0046(7)
C2 0.0155(9) 0.0117(8) 0.0163(9) -0.0001(7) 0.0012(7) 0.0004(7)
C3 0.0113(8) 0.0139(8) 0.0097(8) 0.0016(6) 0.0034(6) -0.0006(6)
C4 0.0162(9) 0.0112(8) 0.0136(9) 0.0006(7) 0.0034(7) 0.0006(7)
C5 0.0158(9) 0.0172(9) 0.0137(9) -0.0025(7) 0.0023(7) -0.0018(7)
C6 0.0144(9) 0.0093(8) 0.0144(9) 0.0007(7) -0.0003(7) -0.0005(7)
C7 0.0166(10) 0.0145(9) 0.0123(9) 0.0000(7) -0.0042(7) -0.0004(7)
C8 0.0099(8) 0.0195(9) 0.0126(8) -0.0012(7) -0.0028(7) 0.0050(7)
C9 0.0263(11) 0.0128(9) 0.0210(10) 0.0001(8) -0.0054(8) 0.0003(7)
N1 0.0121(8) 0.0222(8) 0.0122(7) 0.0032(6) -0.0003(6) 0.0036(6)
O1 0.0250(7) 0.0100(6) 0.0190(7) 0.0003(5) -0.0119(5) 0.0008(5)
F1 0.0189(6) 0.0233(6) 0.0145(5) 0.0028(4) -0.0059(4) 0.0052(4)
F2 0.0142(5) 0.0362(7) 0.0248(6) -0.0050(5) 0.0015(4) 0.0112(5)
F3 0.0284(7) 0.0369(7) 0.0292(7) 0.0083(5) 0.0027(5) -0.0117(5)
F4 0.0679(9) 0.0116(6) 0.0408(8) -0.0033(6) -0.0158(7) 0.0034(5)
Br1 0.01588(10) 0.01375(9) 0.01384(9) 0.00135(7) -0.00178(6) 0.00000(7)

loop_
_atom_type_symbol
_atom_type_description
_atom_type_scat_dispersion_real
_atom_type_scat_dispersion_imag
_atom_type_scat_source
C C 0.0033 0.0016 'International Tables Vol C Tables 4.2.6.8 and 6.1.1.4'
H H 0.0000 0.0000 'International Tables Vol C Tables 4.2.6.8 and 6.1.1.4'
N N 0.0061 0.0033 'International Tables Vol C Tables 4.2.6.8 and 6.1.1.4'
O O 0.0106 0.0060 'International Tables Vol C Tables 4.2.6.8 and 6.1.1.4'
F F 0.0171 0.0103 'International Tables Vol C Tables 4.2.6.8 and 6.1.1.4'
Br Br -0.2901 2.4595 'International Tables Vol C Tables 4.2.6.8 and 6.1.1.4'

loop_
_geom_angle_atom_site_label_1
_geom_angle_atom_site_label_2
_geom_angle_atom_site_label_3
_geom_angle
N1 C1 C2 119.46(17)
N1 C1 H1 116.7(12)
C2 C1 H1 123.8(12)
C1 C2 C3 119.89(17)
C1 C2 H2 118.1(12)
C3 C2 H2 122.0(12)
C2 C3 C4 118.98(16)
C2 C3 C6 119.03(15)
C4 C3 C6 121.98(15)
C5 C4 C3 118.99(17)
C5 C4 H4 119.3(11)
C3 C4 H4 121.7(11)
N1 C5 C4 120.27(17)
N1 C5 H5 116.8(12)
C4 C5 H5 122.9(12)
O1 C6 C3 109.18(14)
O1 C6 H6A 110.1(11)
C3 C6 H6A 109.3(12)
O1 C6 H6B 110.4(11)
C3 C6 H6B 111.3(12)
H6A C6 H6B 106.5(16)
O1 C7 C8 105.66(14)
O1 C7 H7A 111.0(11)
C8 C7 H7A 110.1(11)
O1 C7 H7B 112.7(11)
C8 C7 H7B 107.9(11)
H7A C7 H7B 109.4(15)
F1 C8 F2 106.13(13)
F1 C8 C7 108.85(14)
F2 C8 C7 109.72(15)
F1 C8 C9 109.84(15)
F2 C8 C9 107.18(15)
C7 C8 C9 114.77(15)
F3 C9 F4 107.13(16)
F3 C9 C8 108.46(15)
F4 C9 C8 109.03(16)
F3 C9 H9 108.9(13)
F4 C9 H9 110.0(12)
C8 C9 H9 113.1(12)
C5 N1 C1 122.38(16)
C5 N1 H1A 118.0(15)
C1 N1 H1A 119.6(15)
C6 O1 C7 113.08(13)

loop_
_geom_bond_atom_site_label_1
_geom_bond_atom_site_label_2
_geom_bond_distance
C1 N1 1.343(2)
C1 C2 1.369(3)
C1 H1 0.94(2)
C2 C3 1.391(2)
C2 H2 0.92(2)
C3 C4 1.394(2)
C3 C6 1.500(2)
C4 C5 1.372(3)
C4 H4 0.939(19)
C5 N1 1.338(2)
C5 H5 0.92(2)
C6 O1 1.409(2)
C6 H6A 0.98(2)
C6 H6B 0.97(2)
C7 O1 1.414(2)
C7 C8 1.502(2)
C7 H7A 0.989(18)
C7 H7B 0.96(2)
C8 F1 1.3605(19)
C8 F2 1.361(2)
C8 C9 1.518(3)
C9 F3 1.354(2)
C9 F4 1.356(2)
C9 H9 0.95(2)
N1 H1A 0.83(2)

_cod_database_fobs_code 2020746
